data_4061135
loop_
_publ_author_name
'Lo, Yih-Hsing'
'Hsu, Sheng-Cheng'
'Huang, Shou-Ling'
'Lin, Ying-Chih'
'Liu, Yi-Hong'
'Wang, Yu'

_publ_section_title
;
 Preparation of Ruthenium Azirinyl Complexes and Reversed
 Regiospecificity of the Carbonyl Insertion Reaction
;
_journal_coden_ASTM ORGND7
_journal_issue 25
_journal_name_full Organometallics
_journal_page_first 5924
_journal_page_last 5933
_journal_paper_doi 10.1021/om049528t
_journal_volume 23
_journal_year 2004
_chemical_formula_sum 'C54 H67 N O P2 Ru'
_chemical_formula_weight 909.10
_space_group_IT_number 61
_symmetry_cell_setting orthorhombic
_symmetry_space_group_name_Hall '-P 2ac 2ab'
_symmetry_space_group_name_H-M 'P b c a'
_cell_angle_alpha 90.00
_cell_angle_beta 90.00
_cell_angle_gamma 90.00
_cell_formula_units_Z 8
_cell_length_a 15.8700(3)
_cell_length_b 18.9940(3)
_cell_length_c 32.5140(8)
_cell_measurement_temperature 295(2)
_cell_volume 9800.9(3)
_diffrn_ambient_temperature 295(2)
_exptl_crystal_density_diffrn 1.232
_refine_ls_R_factor_obs 0.0711
_refine_ls_wR_factor_obs 0.1785
_cod_depositor_comments
;
The following automatic conversions were performed:
'_symmetry_cell_setting' value 'Orthorhombic' changed to 'orthorhombic'
according to '/home/saulius/struct/CIF-dictionaries/cif_core.dic'
dictionary named 'cif_core.dic' version 2.4.1 from 2010-06-29.

Automatic conversion script
Id: cif_fix_enum 1527 2010-12-29 10:47:43Z saulius 
;
_cod_database_code 4061135

loop_
_symmetry_equiv_pos_as_xyz
'x, y, z'
'-x+1/2, -y, z+1/2'
'-x, y+1/2, -z+1/2'
'x+1/2, -y+1/2, -z'
'-x, -y, -z'
'x-1/2, y, -z-1/2'
'x, -y-1/2, z-1/2'
'-x-1/2, y-1/2, z'

loop_
_atom_site_aniso_label
_atom_site_aniso_U_11
_atom_site_aniso_U_22
_atom_site_aniso_U_33
_atom_site_aniso_U_23
_atom_site_aniso_U_13
_atom_site_aniso_U_12
Ru1 0.0492(3) 0.0529(3) 0.0500(3) -0.0015(2) 0.0022(2) -0.0027(2)
P1 0.0507(8) 0.0589(8) 0.0506(8) -0.0027(6) 0.0012(5) -0.0009(6)
P2 0.0537(8) 0.0526(8) 0.0557(8) 0.0000(6) -0.0018(6) -0.0019(6)
O1 0.069(2) 0.069(2) 0.063(2) 0.014(2) -0.008(2) -0.010(2)
N1 0.059(3) 0.070(3) 0.053(3) 0.004(2) -0.007(2) -0.009(2)
C1 0.057(3) 0.054(3) 0.053(3) 0.002(2) 0.004(2) 0.004(2)
C2 0.061(3) 0.070(4) 0.059(3) -0.005(3) -0.009(3) 0.001(3)
C3 0.070(4) 0.070(4) 0.060(3) 0.004(3) -0.008(3) -0.009(3)
C4 0.115(5) 0.073(4) 0.091(5) 0.015(4) -0.028(4) 0.010(4)
C5 0.092(4) 0.104(5) 0.058(4) -0.001(3) 0.000(3) -0.001(4)
C6 0.074(4) 0.076(4) 0.055(3) 0.010(3) -0.010(3) -0.009(3)
C7 0.080(4) 0.112(6) 0.075(4) 0.015(4) -0.023(3) -0.019(4)
C8 0.104(5) 0.119(7) 0.098(5) 0.027(5) -0.051(4) -0.034(5)
C9 0.146(7) 0.118(7) 0.109(6) 0.025(5) -0.066(5) -0.060(6)
C10 0.166(8) 0.094(6) 0.121(7) 0.011(5) -0.067(6) -0.025(6)
C11 0.098(5) 0.079(5) 0.086(5) 0.010(4) -0.025(4) -0.016(4)
C12 0.060(3) 0.061(3) 0.071(4) 0.008(3) 0.015(3) -0.006(3)
C13 0.052(3) 0.067(4) 0.060(3) -0.001(3) 0.009(2) -0.014(3)
C14 0.056(3) 0.075(4) 0.069(4) 0.001(3) 0.004(3) -0.006(3)
C15 0.059(4) 0.071(4) 0.068(4) -0.011(3) 0.016(3) -0.009(3)
C16 0.066(3) 0.072(4) 0.057(3) 0.001(3) 0.013(3) -0.014(3)
C17 0.088(4) 0.061(4) 0.092(5) 0.009(4) 0.012(3) -0.013(3)
C18 0.077(4) 0.083(4) 0.079(4) -0.012(3) 0.007(3) -0.022(3)
C19 0.052(4) 0.091(5) 0.102(5) -0.002(4) -0.005(3) -0.002(3)
C20 0.074(4) 0.104(5) 0.104(5) -0.018(4) 0.021(4) 0.000(4)
C21 0.094(5) 0.121(6) 0.056(4) -0.002(4) 0.019(3) -0.014(4)
C22 0.048(3) 0.066(3) 0.058(3) -0.007(3) 0.008(2) 0.001(2)
C23 0.063(3) 0.076(4) 0.062(3) 0.001(3) 0.011(3) -0.013(3)
C24 0.063(3) 0.059(3) 0.070(3) 0.006(3) 0.006(3) -0.009(3)
C25 0.066(3) 0.059(3) 0.051(3) -0.001(3) 0.000(2) -0.007(3)
C26 0.080(4) 0.090(5) 0.051(3) -0.006(3) -0.001(3) 0.003(3)
C27 0.105(5) 0.112(6) 0.054(4) -0.009(4) 0.010(3) -0.018(4)
C28 0.110(6) 0.121(6) 0.064(4) 0.018(5) -0.030(4) -0.027(5)
C29 0.084(4) 0.092(5) 0.078(5) 0.016(4) -0.015(4) 0.000(3)
C30 0.062(4) 0.071(4) 0.072(4) 0.008(3) -0.008(3) -0.003(3)
C31 0.055(3) 0.060(3) 0.052(3) -0.003(2) 0.003(2) 0.001(2)
C32 0.065(3) 0.060(4) 0.061(3) -0.004(3) -0.003(2) 0.003(3)
C33 0.079(4) 0.058(4) 0.071(4) -0.010(3) 0.005(3) 0.000(3)
C34 0.075(4) 0.064(4) 0.076(4) 0.001(3) -0.002(3) 0.012(3)
C35 0.064(4) 0.077(4) 0.077(4) 0.002(3) -0.008(3) 0.015(3)
C36 0.062(3) 0.060(4) 0.071(4) -0.013(3) -0.005(3) 0.005(3)
C37 0.055(3) 0.062(3) 0.065(4) -0.001(3) 0.000(2) -0.001(2)
C38 0.071(4) 0.077(4) 0.064(4) -0.010(3) 0.005(3) 0.001(3)
C39 0.099(5) 0.103(6) 0.070(4) -0.018(4) 0.000(3) -0.006(4)
C40 0.101(5) 0.095(6) 0.094(6) -0.033(5) 0.007(4) -0.011(4)
C41 0.093(5) 0.068(4) 0.104(6) -0.017(4) 0.004(4) -0.009(3)
C42 0.082(4) 0.066(4) 0.080(4) -0.003(3) -0.002(3) -0.004(3)
C43 0.061(3) 0.054(3) 0.068(4) 0.003(3) -0.004(3) -0.001(2)
C44 0.078(4) 0.087(5) 0.088(5) 0.002(4) -0.011(3) 0.018(3)
C45 0.083(5) 0.094(5) 0.125(7) 0.002(5) -0.013(4) 0.028(4)
C46 0.095(5) 0.081(5) 0.128(7) 0.024(5) -0.042(5) 0.003(4)
C47 0.101(5) 0.091(5) 0.088(5) 0.017(4) -0.024(4) 0.003(4)
C48 0.087(4) 0.078(4) 0.077(4) 0.016(3) -0.014(3) 0.003(3)

loop_
_atom_site_label
_atom_site_type_symbol
_atom_site_fract_x
_atom_site_fract_y
_atom_site_fract_z
_atom_site_U_iso_or_equiv
_atom_site_thermal_displace_type
_atom_site_occupancy
_atom_site_calc_flag
_atom_site_refinement_flags
_atom_site_disorder_group
Ru1 Ru 0.49357(2) 0.26885(2) 0.397739(12) 0.0507(2) Uani 1 d . .
P1 P 0.41590(8) 0.30764(7) 0.45197(4) 0.0534(4) Uani 1 d . .
P2 P 0.46816(8) 0.15498(7) 0.41600(4) 0.0540(4) Uani 1 d . .
O1 O 0.3778(2) 0.3098(2) 0.33194(11) 0.0670(10) Uani 1 d . .
N1 N 0.3123(3) 0.2305(2) 0.37095(13) 0.0609(11) Uani 1 d . .
C1 C 0.3817(3) 0.2658(3) 0.3660(2) 0.0547(12) Uani 1 d . .
C2 C 0.2492(4) 0.2551(3) 0.3414(2) 0.0635(14) Uani 1 d . .
H2A H 0.2134(4) 0.2893(3) 0.3557(2) 0.076 Uiso 1 calc R .
C3 C 0.3003(3) 0.2957(3) 0.3089(2) 0.0667(15) Uani 1 d . .
C4 C 0.2629(4) 0.3656(3) 0.2962(2) 0.093(2) Uani 1 d . .
H4A H 0.2486(4) 0.3923(3) 0.3203(2) 0.140 Uiso 1 calc R .
H4B H 0.2130(4) 0.3576(3) 0.2801(2) 0.140 Uiso 1 calc R .
H4C H 0.3032(4) 0.3913(3) 0.2801(2) 0.140 Uiso 1 calc R .
C5 C 0.3237(4) 0.2521(4) 0.2717(2) 0.085(2) Uani 1 d . .
H5A H 0.3473(4) 0.2081(4) 0.2806(2) 0.127 Uiso 1 calc R .
H5B H 0.3644(4) 0.2771(4) 0.2555(2) 0.127 Uiso 1 calc R .
H5C H 0.2743(4) 0.2433(4) 0.2555(2) 0.127 Uiso 1 calc R .
C6 C 0.1923(3) 0.1976(3) 0.3252(2) 0.0682(15) Uani 1 d . .
C7 C 0.1137(4) 0.2151(4) 0.3088(2) 0.089(2) Uani 1 d . .
H7A H 0.0966(4) 0.2619(4) 0.3079(2) 0.107 Uiso 1 calc R .
C8 C 0.0610(5) 0.1624(5) 0.2939(2) 0.107(3) Uani 1 d . .
H8A H 0.0091(5) 0.1742(5) 0.2825(2) 0.128 Uiso 1 calc R .
C9 C 0.0853(6) 0.0932(5) 0.2958(2) 0.125(3) Uani 1 d . .
H9A H 0.0493(6) 0.0582(5) 0.2862(2) 0.150 Uiso 1 calc R .
C10 C 0.1629(6) 0.0752(4) 0.3118(3) 0.127(3) Uani 1 d . .
H10A H 0.1798(6) 0.0284(4) 0.3129(3) 0.153 Uiso 1 calc R .
C11 C 0.2150(4) 0.1279(4) 0.3262(2) 0.087(2) Uani 1 d . .
H11A H 0.2673(4) 0.1158(4) 0.3369(2) 0.105 Uiso 1 calc R .
C12 C 0.5531(3) 0.3642(3) 0.3681(2) 0.0643(14) Uani 1 d . .
C13 C 0.5980(3) 0.3502(3) 0.4055(2) 0.0595(13) Uani 1 d . .
C14 C 0.6371(4) 0.2828(3) 0.4024(2) 0.067(2) Uani 1 d . .
C15 C 0.6171(4) 0.2566(3) 0.3624(2) 0.0658(15) Uani 1 d . .
C16 C 0.5683(3) 0.3062(3) 0.3413(2) 0.0651(14) Uani 1 d . .
C17 C 0.5103(4) 0.4315(3) 0.3569(2) 0.080(2) Uani 1 d . .
H17A H 0.5081(4) 0.4617(3) 0.3805(2) 0.121 Uiso 1 calc R .
H17B H 0.4541(4) 0.4217(3) 0.3477(2) 0.121 Uiso 1 calc R .
H17C H 0.5412(4) 0.4543(3) 0.3353(2) 0.121 Uiso 1 calc R .
C18 C 0.6165(4) 0.4024(3) 0.4385(2) 0.080(2) Uani 1 d . .
H18A H 0.5830(4) 0.4438(3) 0.4344(2) 0.119 Uiso 1 calc R .
H18B H 0.6752(4) 0.4148(3) 0.4377(2) 0.119 Uiso 1 calc R .
H18C H 0.6035(4) 0.3822(3) 0.4648(2) 0.119 Uiso 1 calc R .
C19 C 0.7012(4) 0.2511(3) 0.4313(2) 0.082(2) Uani 1 d . .
H19A H 0.7166(4) 0.2051(3) 0.4218(2) 0.122 Uiso 1 calc R .
H19B H 0.6773(4) 0.2476(3) 0.4584(2) 0.122 Uiso 1 calc R .
H19C H 0.7503(4) 0.2806(3) 0.4322(2) 0.122 Uiso 1 calc R .
C20 C 0.6597(4) 0.1926(4) 0.3423(2) 0.094(2) Uani 1 d . .
H20A H 0.6896(4) 0.1663(4) 0.3629(2) 0.141 Uiso 1 calc R .
H20B H 0.6984(4) 0.2083(4) 0.3216(2) 0.141 Uiso 1 calc R .
H20C H 0.6176(4) 0.1631(4) 0.3299(2) 0.141 Uiso 1 calc R .
C21 C 0.5480(4) 0.3057(4) 0.2962(2) 0.090(2) Uani 1 d . .
H21A H 0.5134(4) 0.3457(4) 0.2897(2) 0.135 Uiso 1 calc R .
H21B H 0.5182(4) 0.2633(4) 0.2895(2) 0.135 Uiso 1 calc R .
H21C H 0.5992(4) 0.3079(4) 0.2806(2) 0.135 Uiso 1 calc R .
C22 C 0.3206(3) 0.2571(3) 0.4647(2) 0.0573(13) Uani 1 d . .
H22A H 0.2898(3) 0.2814(3) 0.4862(2) 0.069 Uiso 1 calc R .
H22B H 0.2846(3) 0.2547(3) 0.4406(2) 0.069 Uiso 1 calc R .
C23 C 0.3408(3) 0.1821(3) 0.4792(2) 0.0668(15) Uani 1 d . .
H23A H 0.3835(3) 0.1844(3) 0.5005(2) 0.080 Uiso 1 calc R .
H23B H 0.2905(3) 0.1617(3) 0.4913(2) 0.080 Uiso 1 calc R .
C24 C 0.3721(3) 0.1334(3) 0.4448(2) 0.0636(14) Uani 1 d . .
H24A H 0.3268(3) 0.1291(3) 0.4249(2) 0.076 Uiso 1 calc R .
H24B H 0.3803(3) 0.0872(3) 0.4568(2) 0.076 Uiso 1 calc R .
C25 C 0.4617(3) 0.3135(3) 0.5039(2) 0.0585(13) Uani 1 d . .
C26 C 0.4168(4) 0.3424(3) 0.5369(2) 0.074(2) Uani 1 d . .
H26A H 0.3635(4) 0.3613(3) 0.5326(2) 0.088 Uiso 1 calc R .
C27 C 0.4513(5) 0.3430(4) 0.5758(2) 0.090(2) Uani 1 d . .
H27A H 0.4213(5) 0.3631(4) 0.5974(2) 0.108 Uiso 1 calc R .
C28 C 0.5288(5) 0.3146(4) 0.5830(2) 0.098(2) Uani 1 d . .
H28A H 0.5512(5) 0.3152(4) 0.6094(2) 0.118 Uiso 1 calc R .
C29 C 0.5734(4) 0.2855(4) 0.5518(2) 0.085(2) Uani 1 d . .
H29A H 0.6262(4) 0.2661(4) 0.5570(2) 0.102 Uiso 1 calc R .
C30 C 0.5410(4) 0.2844(3) 0.5119(2) 0.0684(15) Uani 1 d . .
H30A H 0.5720(4) 0.2642(3) 0.4907(2) 0.082 Uiso 1 calc R .
C31 C 0.3753(3) 0.3969(3) 0.44461(15) 0.0555(12) Uani 1 d . .
C32 C 0.4105(3) 0.4555(3) 0.4637(2) 0.0623(13) Uani 1 d . .
H32A H 0.4515(3) 0.4491(3) 0.4838(2) 0.075 Uiso 1 calc R .
C33 C 0.3858(4) 0.5232(3) 0.4534(2) 0.0696(15) Uani 1 d . .
H33A H 0.4115(4) 0.5615(3) 0.4661(2) 0.083 Uiso 1 calc R .
C34 C 0.3242(3) 0.5344(3) 0.4248(2) 0.072(2) Uani 1 d . .
H34A H 0.3077(3) 0.5799(3) 0.4180(2) 0.086 Uiso 1 calc R .
C35 C 0.2869(4) 0.4768(3) 0.4062(2) 0.073(2) Uani 1 d . .
H35A H 0.2445(4) 0.4839(3) 0.3869(2) 0.087 Uiso 1 calc R .
C36 C 0.3116(3) 0.4090(3) 0.4158(2) 0.0644(14) Uani 1 d . .
H36A H 0.2856(3) 0.3710(3) 0.4029(2) 0.077 Uiso 1 calc R .
C37 C 0.4555(3) 0.0905(3) 0.3738(2) 0.0605(13) Uani 1 d . .
C38 C 0.4586(4) 0.1119(3) 0.3339(2) 0.071(2) Uani 1 d . .
H38A H 0.4687(4) 0.1590(3) 0.3279(2) 0.085 Uiso 1 calc R .
C39 C 0.4468(4) 0.0639(4) 0.3017(2) 0.091(2) Uani 1 d . .
H39A H 0.4493(4) 0.0795(4) 0.2746(2) 0.109 Uiso 1 calc R .
C40 C 0.4317(4) -0.0055(4) 0.3096(2) 0.097(2) Uani 1 d . .
H40A H 0.4236(4) -0.0373(4) 0.2883(2) 0.116 Uiso 1 calc R .
C41 C 0.4286(4) -0.0274(4) 0.3499(2) 0.088(2) Uani 1 d . .
H41A H 0.4183(4) -0.0745(4) 0.3558(2) 0.106 Uiso 1 calc R .
C42 C 0.4405(4) 0.0198(3) 0.3816(2) 0.076(2) Uani 1 d . .
H42A H 0.4386(4) 0.0040(3) 0.4086(2) 0.091 Uiso 1 calc R .
C43 C 0.5501(3) 0.1094(3) 0.4461(2) 0.0608(13) Uani 1 d . .
C44 C 0.6139(4) 0.0721(4) 0.4270(2) 0.084(2) Uani 1 d . .
H44A H 0.6128(4) 0.0670(4) 0.3986(2) 0.101 Uiso 1 calc R .
C45 C 0.6799(4) 0.0417(4) 0.4493(3) 0.101(2) Uani 1 d . .
H45A H 0.7222(4) 0.0168(4) 0.4359(3) 0.121 Uiso 1 calc R .
C46 C 0.6812(5) 0.0491(4) 0.4915(3) 0.101(2) Uani 1 d . .
H46A H 0.7245(5) 0.0291(4) 0.5068(3) 0.122 Uiso 1 calc R .
C47 C 0.6200(5) 0.0852(4) 0.5102(2) 0.093(2) Uani 1 d . .
H47A H 0.6223(5) 0.0896(4) 0.5387(2) 0.112 Uiso 1 calc R .
C48 C 0.5526(3) 0.1168(3) 0.48953(15) 0.081(2) Uani 1 d . .
H48A H 0.5112(3) 0.1415(3) 0.50364(15) 0.097 Uiso 1 calc R .
C49 C 0.3990(3) 0.1809(3) 0.64500(15) 0.263(8) Uiso 1 d R .
H49A H 0.4083(3) 0.2037(3) 0.61902(15) 0.394 Uiso 1 calc R .
H49B H 0.4519(3) 0.1657(3) 0.65616(15) 0.394 Uiso 1 calc R .
H49C H 0.3728(3) 0.2134(3) 0.66366(15) 0.394 Uiso 1 calc R .
C50 C 0.3377(3) 0.1130(3) 0.63847(15) 0.380(13) Uiso 1 d R .
H50A H 0.2849(3) 0.1287(3) 0.62657(15) 0.456 Uiso 1 calc R .
H50B H 0.3639(3) 0.0810(3) 0.61907(15) 0.456 Uiso 1 calc R .
C51 C 0.3221(3) 0.0796(3) 0.67194(15) 0.317(10) Uiso 1 d R .
H51A H 0.3136(3) 0.1145(3) 0.69334(15) 0.381 Uiso 1 calc R .
H51B H 0.3726(3) 0.0535(3) 0.67911(15) 0.381 Uiso 1 calc R .
C52 C 0.2552(3) 0.0331(3) 0.67387(15) 0.263(8) Uiso 1 d R .
H52A H 0.2058(3) 0.0632(3) 0.67470(15) 0.315 Uiso 1 calc R .
H52B H 0.2544(3) 0.0110(3) 0.64699(15) 0.315 Uiso 1 calc R .
C53 C 0.2372(3) -0.0195(3) 0.70016(15) 0.364(12) Uiso 1 d R .
H53A H 0.2888(3) -0.0467(3) 0.70189(15) 0.436 Uiso 1 calc R .
H53B H 0.2311(3) 0.0033(3) 0.72667(15) 0.436 Uiso 1 calc R .
C54 C 0.1809(3) -0.0636(3) 0.69932(15) 0.310(10) Uiso 1 d R .
H54A H 0.1857(3) -0.0939(3) 0.72285(15) 0.465 Uiso 1 calc R .
H54B H 0.1857(3) -0.0911(3) 0.67466(15) 0.465 Uiso 1 calc R .
H54C H 0.1272(3) -0.0404(3) 0.69978(15) 0.465 Uiso 1 calc R .

loop_
_geom_bond_atom_site_label_1
_geom_bond_atom_site_label_2
_geom_bond_distance
_geom_bond_site_symmetry_2
_geom_bond_publ_flag
Ru1 C1 2.054(5) . ?
Ru1 C12 2.258(5) . ?
Ru1 P1 2.2740(13) . ?
Ru1 P2 2.2789(14) . ?
Ru1 C13 2.280(5) . ?
Ru1 C15 2.284(5) . ?
Ru1 C16 2.297(5) . ?
Ru1 C14 2.297(6) . ?
P1 C31 1.829(5) . ?
P1 C22 1.839(5) . ?
P1 C25 1.841(5) . ?
P2 C24 1.835(5) . ?
P2 C43 1.843(5) . ?
P2 C37 1.851(6) . ?
O1 C1 1.389(6) . ?
O1 C3 1.464(6) . ?
N1 C1 1.300(7) . ?
N1 C2 1.464(7) . ?
C2 C6 1.512(8) . ?
C2 C3 1.541(8) . ?
C3 C4 1.512(8) . ?
C3 C5 1.512(8) . ?
C6 C11 1.371(8) . ?
C6 C7 1.398(8) . ?
C7 C8 1.391(9) . ?
C8 C9 1.372(11) . ?
C9 C10 1.379(11) . ?
C10 C11 1.381(9) . ?
C12 C16 1.426(8) . ?
C12 C13 1.432(8) . ?
C12 C17 1.493(8) . ?
C13 C14 1.427(8) . ?
C13 C18 1.493(8) . ?
C14 C15 1.428(8) . ?
C14 C19 1.510(8) . ?
C15 C16 1.398(8) . ?
C15 C20 1.536(8) . ?
C16 C21 1.502(8) . ?
C22 C23 1.534(7) . ?
C23 C24 1.534(7) . ?
C25 C30 1.399(8) . ?
C25 C26 1.401(7) . ?
C26 C27 1.377(8) . ?
C27 C28 1.364(10) . ?
C28 C29 1.356(10) . ?
C29 C30 1.396(8) . ?
C31 C32 1.392(7) . ?
C31 C36 1.398(7) . ?
C32 C33 1.386(8) . ?
C33 C34 1.366(8) . ?
C34 C35 1.383(8) . ?
C35 C36 1.383(7) . ?
C37 C38 1.360(8) . ?
C37 C42 1.386(8) . ?
C38 C39 1.401(8) . ?
C39 C40 1.364(10) . ?
C40 C41 1.374(9) . ?
C41 C42 1.378(9) . ?
C43 C44 1.384(8) . ?
C43 C48 1.419(7) . ?
C44 C45 1.398(8) . ?
C45 C46 1.378(10) . ?
C46 C47 1.337(10) . ?
C47 C48 1.398(8) . ?
C49 C50 1.63 . ?
C50 C51 1.28 . ?
C51 C52 1.38 . ?
C52 C53 1.35 . ?
C53 C54 1.23 . ?
